data_7120245
loop_
_publ_author_name
'Tsuchiya, Mizuho'
'Sakamoto, Ryota'
'Shimada, Masaki'
'Yamanoi, Yoshinori'
'Hattori, Yohei'
'Sugimoto, Kunihisa'
'Nishibori, Eiji'
'Nishihara, Hiroshi'

_publ_section_title
;
 \b-IminoBODIPY oligomers: Facilely accessible \p-conjugated luminescent
 BODIPY arrays
;
_journal_name_full 'Chem. Commun.'
_journal_paper_doi 10.1039/C7CC03279J
_journal_year 2017
_chemical_formula_moiety 'C48 H50 B2 F4 N6 O2'
_chemical_formula_sum 'C48 H50 B2 F4 N6 O2'
_chemical_formula_weight 840.58
_space_group_IT_number 2
_symmetry_cell_setting triclinic
_symmetry_Int_Tables_number 2
_symmetry_space_group_name_Hall '-P 1'
_symmetry_space_group_name_H-M 'P -1'
_atom_sites_solution_hydrogens geom
_atom_sites_solution_primary direct
_atom_sites_solution_secondary difmap
_audit_update_record
;
2017-01-16 deposited with the CCDC.
2017-06-08 downloaded from the CCDC.
;
_cell_angle_alpha 89.795(10)
_cell_angle_beta 70.935(8)
_cell_angle_gamma 73.944(8)
_cell_formula_units_Z 2
_cell_length_a 11.604(3)
_cell_length_b 12.326(3)
_cell_length_c 16.967(4)
_cell_measurement_reflns_used 24211
_cell_measurement_temperature 100
_cell_measurement_theta_max 13.47
_cell_measurement_theta_min 0.86
_cell_volume 2194.1(9)
_computing_cell_refinement 'RAPID AUTO'
_computing_data_collection 'RAPID AUTO (Rigaku, ????)'
_computing_data_reduction 'RAPID AUTO'
_computing_molecular_graphics 'CrystalStructure 4.0'
_computing_publication_material 'CrystalStructure 4.0 (Rigaku, 2010)'
_computing_structure_refinement 'SHELXL97 (Sheldrick, 2008)'
_computing_structure_solution 'SIR92 (Altomare, et al., 1994)'
_diffrn_ambient_temperature 100
_diffrn_detector_area_resol_mean 14.706
_diffrn_measured_fraction_theta_full 0.999
_diffrn_measured_fraction_theta_max 0.999
_diffrn_measurement_device_type 'Rigaku R-AXIS IV'
_diffrn_measurement_method \w
_diffrn_radiation_type Synchrotron
_diffrn_radiation_wavelength 0.35400
_diffrn_reflns_av_R_equivalents 0.0835
_diffrn_reflns_limit_h_max 15
_diffrn_reflns_limit_h_min -15
_diffrn_reflns_limit_k_max 15
_diffrn_reflns_limit_k_min -15
_diffrn_reflns_limit_l_max 21
_diffrn_reflns_limit_l_min -22
_diffrn_reflns_number 38573
_diffrn_reflns_theta_full 13.29
_diffrn_reflns_theta_max 13.29
_diffrn_standards_number 0
_exptl_absorpt_coefficient_mu 0.000
_exptl_absorpt_correction_T_max 1.000
_exptl_absorpt_correction_T_min 0.515
_exptl_absorpt_correction_type multi-scan
_exptl_absorpt_process_details 'ABSCOR (Rigaku, 1995)'
_exptl_crystal_colour unknown
_exptl_crystal_density_diffrn 1.272
_exptl_crystal_density_method 'not measured'
_exptl_crystal_description unknown
_exptl_crystal_F_000 884.00
_exptl_crystal_recrystallization_method 'Re-crystallisation from solvent: dichloromethane (good) / methanol (poor)'
_exptl_crystal_size_max 0.81
_exptl_crystal_size_mid 0.44
_exptl_crystal_size_min 0.01
_refine_diff_density_max 0.550
_refine_diff_density_min -0.430
_refine_ls_extinction_method none
_refine_ls_goodness_of_fit_ref 1.023
_refine_ls_hydrogen_treatment constr
_refine_ls_number_parameters 578
_refine_ls_number_reflns 10024
_refine_ls_number_restraints 0
_refine_ls_R_factor_gt 0.0901
_refine_ls_shift/su_max 0.000
_refine_ls_structure_factor_coef Fsqd
_refine_ls_weighting_details 'w = 1/[\s^2^(Fo^2^)+(0.1773P)^2^+0.4242P] where P=(Fo^2^+2Fc^2^)/3'
_refine_ls_weighting_scheme calc
_refine_ls_wR_factor_ref 0.2973
_reflns_number_gt 5567
_reflns_number_total 10024
_reflns_threshold_expression F^2^>2.0\s(F^2^)
_cod_data_source_file c7cc03279j2.cif
_cod_data_source_block tsuchiya7_
_cod_database_code 7120245

loop_
_symmetry_equiv_pos_site_id
_symmetry_equiv_pos_as_xyz
1 +X,+Y,+Z
2 -X,-Y,-Z

loop_
_atom_site_label
_atom_site_type_symbol
_atom_site_fract_x
_atom_site_fract_y
_atom_site_fract_z
_atom_site_U_iso_or_equiv
_atom_site_adp_type
_atom_site_occupancy
_atom_site_symmetry_multiplicity
_atom_site_calc_flag
_atom_site_refinement_flags
F1 F 0.24169(17) 0.16921(15) 0.95094(13) 0.0474(5) Uani 1.0 2 d .
F2 F 0.3664(2) 0.11761(18) 1.03225(13) 0.0528(6) Uani 1.0 2 d .
F3 F 0.1983(2) -0.14116(18) 0.60344(14) 0.0581(6) Uani 1.0 2 d .
F4 F 0.3867(2) -0.2107(2) 0.62530(14) 0.0595(6) Uani 1.0 2 d .
O5 O 0.3257(6) -0.3269(5) 0.9429(5) 0.071(2) Uani 0.511(6) 2 d .
O6 O 0.6415(6) 0.4756(5) 0.8119(5) 0.075(2) Uani 0.511(6) 2 d .
O65 O 0.4701(5) -0.5113(4) 0.3391(3) 0.1019(13) Uani 1.0 2 d .
N7 N 0.1974(3) -0.2354(3) 0.72734(19) 0.0442(7) Uani 1.0 2 d .
N8 N 0.4549(3) 0.1829(3) 0.89847(19) 0.0434(7) Uani 1.0 2 d .
N9 N 0.0342(4) -0.0217(3) 0.9582(2) 0.0609(9) Uani 1.0 2 d .
N10 N 0.2909(3) -0.3431(3) 0.58672(19) 0.0476(7) Uani 1.0 2 d .
N11 N 0.4794(6) 0.5164(5) 0.8831(4) 0.0450(17) Uani 0.489(6) 2 d .
N12 N 0.4138(3) -0.0043(3) 0.90729(18) 0.0415(7) Uani 1.0 2 d .
N13 N 0.5158(6) -0.3853(5) 0.8541(4) 0.0458(17) Uani 0.489(6) 2 d .
C14 C 0.5624(4) 0.4333(4) 0.8483(5) 0.095(2) Uani 1.0 2 d .
C15 C 0.6661(3) -0.0070(3) 0.6981(3) 0.0422(8) Uani 1.0 2 d .
C16 C 0.5498(3) 0.1430(3) 0.8198(3) 0.0422(8) Uani 1.0 2 d .
C17 C 0.1668(4) -0.4191(3) 0.7063(3) 0.0472(9) Uani 1.0 2 d .
C18 C 0.8813(4) -0.0975(3) 0.6081(3) 0.0517(9) Uani 1.0 2 d .
C19 C 0.6265(4) 0.0056(3) 0.6279(3) 0.0463(8) Uani 1.0 2 d .
C20 C 0.1696(4) -0.5988(3) 0.7776(3) 0.0510(9) Uani 1.0 2 d .
C21 C 0.5705(3) 0.0331(3) 0.7838(2) 0.0409(8) Uani 1.0 2 d .
C22 C 0.5037(3) -0.0392(3) 0.8264(2) 0.0402(7) Uani 1.0 2 d .
C23 C 0.0279(4) -0.1231(4) 0.9453(3) 0.0532(9) Uani 1.0 2 d .
C24 C 0.6079(4) 0.2292(3) 0.7912(3) 0.0486(9) Uani 1.0 2 d .
C25 C 0.1481(3) -0.3248(3) 0.7596(3) 0.0449(8) Uani 1.0 2 d .
C26 C 0.1066(4) -0.5090(3) 0.7420(3) 0.0507(9) Uani 1.0 2 d .
C27 C 0.0882(4) -0.1880(3) 0.8655(3) 0.0478(9) Uani 1.0 2 d .
C28 C 0.8389(4) -0.0718(4) 0.7627(3) 0.0565(10) Uani 1.0 2 d .
C29 C 0.3548(4) -0.3727(4) 0.5057(3) 0.0557(10) Uani 1.0 2 d .
C30 C 0.1611(4) -0.1531(3) 0.7893(3) 0.0484(9) Uani 1.0 2 d .
C31 C 0.2379(4) -0.4293(3) 0.6218(3) 0.0508(9) Uani 1.0 2 d .
C32 C 0.5144(4) -0.1542(3) 0.8062(3) 0.0467(8) Uani 1.0 2 d .
C33 C 0.8435(4) -0.0858(4) 0.5374(3) 0.0533(10) Uani 1.0 2 d .
C34 C 0.7948(4) -0.0592(3) 0.6885(3) 0.0461(8) Uani 1.0 2 d .
C35 C 0.1930(4) -0.0437(4) 0.7761(3) 0.0578(10) Uani 1.0 2 d .
C36 C 0.1070(5) -0.6785(3) 0.8131(3) 0.0647(12) Uani 1.0 2 d .
C37 C 0.5931(4) -0.2271(3) 0.7267(3) 0.0532(9) Uani 1.0 2 d .
C38 C 0.4516(4) 0.2901(3) 0.9183(3) 0.0490(9) Uani 1.0 2 d .
C39 C 0.7157(4) -0.0335(4) 0.5495(3) 0.0521(9) Uani 1.0 2 d .
C40 C 0.3726(4) -0.0914(3) 0.9380(3) 0.0495(9) Uani 1.0 2 d .
C41 C 0.7148(4) 0.2271(4) 0.7119(3) 0.0593(10) Uani 1.0 2 d .
C42 C 0.2725(5) -0.5161(4) 0.5567(3) 0.0575(10) Uani 1.0 2 d .
C44 C 0.0153(4) -0.3637(4) 0.9091(3) 0.0676(13) Uani 1.0 2 d .
C45 C 0.3452(5) -0.4790(4) 0.4841(3) 0.0618(11) Uani 1.0 2 d .
C46 C 0.2827(4) -0.0863(4) 1.0239(3) 0.0577(10) Uani 1.0 2 d .
C47 C 0.2992(4) -0.6063(5) 0.7807(3) 0.0720(13) Uani 1.0 2 d .
C48 C 0.9396(5) -0.1281(4) 0.4508(3) 0.0709(13) Uani 1.0 2 d .
C49 C 0.4878(4) 0.0593(4) 0.6383(3) 0.0577(10) Uani 1.0 2 d .
C50 C 0.4210(5) -0.2984(4) 0.4511(3) 0.0642(11) Uani 1.0 2 d .
C51 C 0.3572(4) 0.3594(4) 0.9956(3) 0.0610(11) Uani 1.0 2 d .
C52 C 0.4090(6) -0.2966(4) 0.8874(4) 0.099(3) Uani 1.0 2 d .
C53 C 0.2368(6) -0.6255(4) 0.5628(4) 0.0750(14) Uani 1.0 2 d .
C54 C 0.4338(4) -0.1869(3) 0.8764(3) 0.0564(10) Uani 1.0 2 d .
C55 C 0.5444(4) 0.3216(3) 0.8527(3) 0.0547(10) Uani 1.0 2 d .
C56 C -0.0124(6) -0.6707(4) 0.8139(4) 0.0826(16) Uani 1.0 2 d .
C57 C 0.4043(6) -0.5422(5) 0.4018(4) 0.0809(15) Uani 1.0 2 d .
C58 C -0.0715(6) -0.5831(5) 0.7759(5) 0.102(3) Uani 1.0 2 d .
C59 C -0.0812(6) -0.4069(6) 0.6992(6) 0.138(4) Uani 1.0 2 d .
C60 C -0.0128(5) -0.5016(4) 0.7389(4) 0.0813(16) Uani 1.0 2 d .
C61 C 0.0806(4) -0.2946(3) 0.8466(3) 0.0481(9) Uani 1.0 2 d .
C62 C -0.0836(8) -0.7532(6) 0.8553(5) 0.120(3) Uani 1.0 2 d .
B63 B 0.3651(4) 0.1183(3) 0.9507(3) 0.0432(9) Uani 1.0 2 d .
B64 B 0.2702(4) -0.2288(4) 0.6343(3) 0.0476(10) Uani 1.0 2 d .
H18 H 0.9666 -0.1319 0.6012 0.0621 Uiso 1.0 2 calc R
H23 H -0.0179 -0.1551 0.9900 0.0639 Uiso 1.0 2 calc R
H28A H 0.9245 -0.1213 0.7461 0.0678 Uiso 1.0 2 calc R
H28B H 0.7839 -0.1033 0.8056 0.0678 Uiso 1.0 2 calc R
H28C H 0.8367 0.0012 0.7838 0.0678 Uiso 1.0 2 calc R
H35A H 0.2839 -0.0585 0.7554 0.0694 Uiso 1.0 2 calc R
H35B H 0.1577 0.0032 0.8282 0.0694 Uiso 1.0 2 calc R
H35C H 0.1579 -0.0056 0.7360 0.0694 Uiso 1.0 2 calc R
H36 H 0.1483 -0.7384 0.8368 0.0776 Uiso 1.0 2 calc R
H37A H 0.5732 -0.1904 0.6807 0.0638 Uiso 1.0 2 calc R
H37B H 0.5751 -0.2988 0.7296 0.0638 Uiso 1.0 2 calc R
H37C H 0.6818 -0.2391 0.7183 0.0638 Uiso 1.0 2 calc R
H39 H 0.6894 -0.0246 0.5031 0.0625 Uiso 1.0 2 calc R
H41A H 0.7096 0.1820 0.6679 0.0712 Uiso 1.0 2 calc R
H41B H 0.7948 0.1950 0.7203 0.0712 Uiso 1.0 2 calc R
H41C H 0.7086 0.3031 0.6966 0.0712 Uiso 1.0 2 calc R
H44A H -0.0407 -0.3901 0.8883 0.0812 Uiso 1.0 2 calc R
H44B H -0.0331 -0.3177 0.9612 0.0812 Uiso 1.0 2 calc R
H44C H 0.0780 -0.4275 0.9177 0.0812 Uiso 1.0 2 calc R
H46A H 0.3194 -0.0691 1.0637 0.0692 Uiso 1.0 2 calc R
H46B H 0.2658 -0.1581 1.0330 0.0692 Uiso 1.0 2 calc R
H46C H 0.2044 -0.0283 1.0309 0.0692 Uiso 1.0 2 calc R
H47A H 0.2950 -0.6006 0.8381 0.0864 Uiso 1.0 2 calc R
H47B H 0.3275 -0.5455 0.7532 0.0864 Uiso 1.0 2 calc R
H47C H 0.3580 -0.6776 0.7530 0.0864 Uiso 1.0 2 calc R
H48A H 0.9269 -0.0714 0.4131 0.0851 Uiso 1.0 2 calc R
H48B H 0.9285 -0.1965 0.4315 0.0851 Uiso 1.0 2 calc R
H48C H 1.0242 -0.1434 0.4529 0.0851 Uiso 1.0 2 calc R
H49A H 0.4797 0.1250 0.6077 0.0693 Uiso 1.0 2 calc R
H49B H 0.4394 0.0812 0.6966 0.0693 Uiso 1.0 2 calc R
H49C H 0.4561 0.0057 0.6172 0.0693 Uiso 1.0 2 calc R
H50A H 0.3600 -0.2279 0.4506 0.0770 Uiso 1.0 2 calc R
H50B H 0.4626 -0.3352 0.3952 0.0770 Uiso 1.0 2 calc R
H50C H 0.4833 -0.2842 0.4723 0.0770 Uiso 1.0 2 calc R
H51A H 0.3179 0.3113 1.0331 0.0732 Uiso 1.0 2 calc R
H51B H 0.2932 0.4156 0.9814 0.0732 Uiso 1.0 2 calc R
H51C H 0.3995 0.3962 1.0223 0.0732 Uiso 1.0 2 calc R
H53A H 0.2654 -0.6643 0.5079 0.0900 Uiso 1.0 2 calc R
H53B H 0.1459 -0.6091 0.5870 0.0900 Uiso 1.0 2 calc R
H53C H 0.2764 -0.6727 0.5975 0.0900 Uiso 1.0 2 calc R
H57 H 0.3907 -0.6123 0.3965 0.0971 Uiso 1.0 2 calc R
H58 H -0.1524 -0.5783 0.7750 0.1228 Uiso 1.0 2 calc R
H59A H -0.0939 -0.3354 0.7279 0.1654 Uiso 1.0 2 calc R
H59B H -0.1623 -0.4161 0.7030 0.1654 Uiso 1.0 2 calc R
H59C H -0.0309 -0.4091 0.6414 0.1654 Uiso 1.0 2 calc R
H62A H -0.0361 -0.8287 0.8294 0.1440 Uiso 1.0 2 calc R
H62B H -0.1658 -0.7332 0.8488 0.1440 Uiso 1.0 2 calc R
H62C H -0.0940 -0.7502 0.9138 0.1440 Uiso 1.0 2 calc R

loop_
_atom_site_aniso_label
_atom_site_aniso_U_11
_atom_site_aniso_U_22
_atom_site_aniso_U_33
_atom_site_aniso_U_12
_atom_site_aniso_U_13
_atom_site_aniso_U_23
F1 0.0428(10) 0.0263(10) 0.0619(13) -0.0047(8) -0.0075(9) 0.0025(9)
F2 0.0659(13) 0.0402(12) 0.0454(12) -0.0146(10) -0.0107(10) -0.0011(9)
F3 0.0664(14) 0.0344(11) 0.0643(14) -0.0101(10) -0.0140(11) 0.0063(10)
F4 0.0564(13) 0.0533(14) 0.0650(14) -0.0273(11) -0.0063(11) -0.0053(11)
O5 0.069(4) 0.032(3) 0.103(5) -0.019(3) -0.015(4) 0.018(3)
O6 0.075(4) 0.038(3) 0.107(6) -0.023(3) -0.020(4) 0.005(4)
O65 0.148(4) 0.077(3) 0.061(3) -0.019(3) -0.022(3) -0.006(2)
N7 0.0466(15) 0.0302(14) 0.0545(18) -0.0157(12) -0.0116(13) 0.0003(13)
N8 0.0447(15) 0.0232(13) 0.0524(17) -0.0049(12) -0.0076(13) -0.0005(12)
N9 0.071(2) 0.0463(19) 0.060(2) -0.0317(17) -0.0033(17) -0.0086(16)
N10 0.0547(17) 0.0316(15) 0.0522(18) -0.0092(13) -0.0155(15) 0.0007(13)
N11 0.046(3) 0.012(3) 0.064(4) -0.009(3) -0.002(3) -0.001(3)
N12 0.0458(15) 0.0233(13) 0.0450(16) -0.0025(11) -0.0081(13) 0.0054(12)
N13 0.052(4) 0.018(3) 0.063(4) -0.015(3) -0.010(3) -0.000(3)
C14 0.050(3) 0.027(2) 0.173(6) -0.0094(18) 0.005(3) 0.031(3)
C15 0.0421(17) 0.0333(17) 0.0438(19) -0.0088(14) -0.0069(14) 0.0003(14)
C16 0.0408(16) 0.0283(16) 0.0476(19) -0.0041(13) -0.0070(15) 0.0012(14)
C17 0.0472(18) 0.0258(16) 0.067(3) -0.0066(14) -0.0206(18) 0.0013(16)
C18 0.0420(18) 0.038(2) 0.061(3) -0.0085(15) -0.0021(17) -0.0042(17)
C19 0.0498(19) 0.0387(19) 0.049(2) -0.0193(16) -0.0093(16) 0.0091(16)
C20 0.062(3) 0.0271(17) 0.052(3) -0.0025(16) -0.0118(18) -0.0037(15)
C21 0.0423(17) 0.0296(16) 0.0450(19) -0.0034(14) -0.0134(15) 0.0027(14)
C22 0.0440(17) 0.0280(16) 0.0407(18) -0.0024(13) -0.0106(14) 0.0010(14)
C23 0.058(2) 0.038(2) 0.061(3) -0.0248(17) -0.0067(18) -0.0012(17)
C24 0.0435(18) 0.0312(18) 0.063(3) -0.0056(15) -0.0126(17) 0.0135(17)
C25 0.0414(17) 0.0258(16) 0.064(3) -0.0107(14) -0.0119(16) 0.0040(16)
C26 0.057(2) 0.0230(16) 0.075(3) -0.0120(15) -0.0262(19) 0.0036(17)
C27 0.0467(18) 0.0323(18) 0.060(3) -0.0158(15) -0.0082(16) -0.0014(16)
C28 0.0425(18) 0.048(3) 0.069(3) 0.0030(16) -0.0191(18) -0.0062(19)
C29 0.069(3) 0.039(2) 0.052(3) -0.0055(18) -0.020(2) 0.0009(17)
C30 0.0486(18) 0.0371(19) 0.058(3) -0.0190(16) -0.0107(17) -0.0042(17)
C31 0.063(3) 0.0260(17) 0.066(3) -0.0091(16) -0.028(2) 0.0010(16)
C32 0.058(2) 0.0224(16) 0.054(2) -0.0028(15) -0.0178(17) 0.0040(15)
C33 0.059(3) 0.039(2) 0.052(3) -0.0218(17) -0.0002(18) -0.0012(17)
C34 0.0475(18) 0.0325(18) 0.053(2) -0.0079(15) -0.0132(16) -0.0019(16)
C35 0.071(3) 0.046(3) 0.058(3) -0.035(2) -0.0077(19) -0.0024(18)
C36 0.095(4) 0.0239(18) 0.067(3) -0.006(2) -0.026(3) 0.0074(18)
C37 0.059(2) 0.0347(19) 0.057(3) -0.0071(17) -0.0133(18) -0.0083(17)
C38 0.0481(18) 0.0214(16) 0.064(3) -0.0051(14) -0.0061(17) 0.0037(15)
C39 0.065(3) 0.050(3) 0.044(2) -0.0300(19) -0.0101(17) 0.0091(17)
C40 0.059(2) 0.0244(16) 0.052(2) -0.0021(15) -0.0113(17) 0.0063(15)
C41 0.052(2) 0.056(3) 0.067(3) -0.0207(19) -0.0121(19) 0.019(2)
C42 0.073(3) 0.0328(19) 0.065(3) -0.0077(18) -0.028(3) -0.0002(18)
C44 0.063(3) 0.035(2) 0.079(3) -0.0216(19) 0.015(2) -0.007(2)
C45 0.082(3) 0.041(3) 0.060(3) -0.007(2) -0.028(3) -0.0014(19)
C46 0.074(3) 0.0306(18) 0.052(3) -0.0092(18) -0.0053(19) 0.0086(17)
C47 0.059(3) 0.069(3) 0.060(3) 0.012(2) -0.009(2) 0.017(3)
C48 0.078(3) 0.058(3) 0.057(3) -0.027(3) 0.010(3) -0.002(2)
C49 0.053(2) 0.069(3) 0.057(3) -0.025(2) -0.0205(18) 0.023(2)
C50 0.078(3) 0.050(3) 0.051(3) -0.009(2) -0.012(2) 0.0043(19)
C51 0.056(3) 0.0296(19) 0.078(3) -0.0065(17) -0.002(2) -0.0052(19)
C52 0.120(5) 0.023(2) 0.100(4) -0.010(3) 0.024(4) 0.013(3)
C53 0.113(4) 0.038(3) 0.079(4) -0.023(3) -0.038(3) -0.004(3)
C54 0.076(3) 0.0229(17) 0.056(3) -0.0068(17) -0.010(2) 0.0087(16)
C55 0.0477(19) 0.0207(16) 0.079(3) -0.0028(14) -0.0057(19) 0.0078(17)
C56 0.112(4) 0.044(3) 0.119(5) -0.046(3) -0.057(4) 0.031(3)
C57 0.117(5) 0.053(3) 0.065(4) -0.012(3) -0.032(3) -0.004(3)
C58 0.101(4) 0.069(4) 0.188(7) -0.060(4) -0.087(5) 0.061(4)
C59 0.094(4) 0.087(5) 0.290(11) -0.056(4) -0.115(6) 0.109(6)
C60 0.079(3) 0.040(3) 0.152(5) -0.035(3) -0.060(4) 0.040(3)
C61 0.0436(18) 0.0275(17) 0.066(3) -0.0112(14) -0.0083(17) -0.0006(16)
C62 0.166(7) 0.078(4) 0.164(7) -0.080(5) -0.082(6) 0.068(5)
B63 0.047(2) 0.0234(17) 0.047(3) -0.0042(15) -0.0042(17) -0.0001(16)
B64 0.047(2) 0.036(2) 0.056(3) -0.0143(17) -0.0117(19) 0.0004(18)

loop_
_atom_type_symbol
_atom_type_description
_atom_type_scat_dispersion_real
_atom_type_scat_dispersion_imag
_atom_type_scat_source
C C 0.0000 0.0000
;
International Tables for Crystallography
(1992, Vol. C, Tables 4.2.6.8 and 6.1.1.4)
;
H H 0.0000 0.0000
;
International Tables for Crystallography
(1992, Vol. C, Table 6.1.1.4)
;
N N 0.0000 0.0000
;
International Tables for Crystallography
(1992, Vol. C, Tables 4.2.6.8 and 6.1.1.4)
;
B B 0.0000 0.0000
;
International Tables for Crystallography
(1992, Vol. C, Tables 4.2.6.8 and 6.1.1.4)
;
F F 0.0000 0.0000
;
International Tables for Crystallography
(1992, Vol. C, Tables 4.2.6.8 and 6.1.1.4)
;
O O 0.0000 0.0000
;
International Tables for Crystallography
(1992, Vol. C, Tables 4.2.6.8 and 6.1.1.4)
;

loop_
_geom_angle_atom_site_label_1
_geom_angle_atom_site_label_2
_geom_angle_atom_site_label_3
_geom_angle
_geom_angle_publ_flag
_geom_angle_site_symmetry_1
_geom_angle_site_symmetry_3
N11 O6 C14 40.6(3) yes . .
C25 N7 C30 108.8(3) yes . .
C25 N7 B64 125.3(4) yes . .
C30 N7 B64 125.7(4) yes . .
C16 N8 C38 108.5(3) yes . .
C16 N8 B63 125.8(3) yes . .
C38 N8 B63 125.6(3) yes . .
N9 N9 C23 110.8(4) yes 2_557 .
C29 N10 C31 109.3(4) yes . .
C29 N10 B64 125.6(4) yes . .
C31 N10 B64 124.9(3) yes . .
O6 N11 N13 70.0(4) yes . 1_565
O6 N11 C14 40.2(4) yes . .
N13 N11 C14 110.0(5) yes 1_565 .
C22 N12 C40 108.9(3) yes . .
C22 N12 B63 125.0(3) yes . .
C40 N12 B63 126.0(3) yes . .
N11 N13 C52 105.3(5) yes 1_545 .
O6 C14 N11 99.2(5) yes . .
O6 C14 C55 138.0(5) yes . .
N11 C14 C55 122.5(5) yes . .
C19 C15 C21 119.8(3) yes . .
C19 C15 C34 120.4(3) yes . .
C21 C15 C34 119.8(4) yes . .
N8 C16 C21 119.6(3) yes . .
N8 C16 C24 108.4(3) yes . .
C21 C16 C24 132.0(3) yes . .
C25 C17 C26 118.5(4) yes . .
C25 C17 C31 121.3(4) yes . .
C26 C17 C31 120.2(4) yes . .
C33 C18 C34 121.8(4) yes . .
C15 C19 C39 118.9(4) yes . .
C15 C19 C49 120.4(3) yes . .
C39 C19 C49 120.6(4) yes . .
C26 C20 C36 118.6(5) yes . .
C26 C20 C47 120.5(4) yes . .
C36 C20 C47 120.9(4) yes . .
C15 C21 C16 119.7(3) yes . .
C15 C21 C22 119.0(3) yes . .
C16 C21 C22 121.3(3) yes . .
N12 C22 C21 120.3(3) yes . .
N12 C22 C32 108.2(3) yes . .
C21 C22 C32 131.4(3) yes . .
N9 C23 C27 123.1(4) yes . .
C16 C24 C41 128.7(4) yes . .
C16 C24 C55 106.2(3) yes . .
C41 C24 C55 125.1(4) yes . .
N7 C25 C17 120.1(4) yes . .
N7 C25 C61 107.6(4) yes . .
C17 C25 C61 132.2(4) yes . .
C17 C26 C20 120.9(4) yes . .
C17 C26 C60 118.4(4) yes . .
C20 C26 C60 120.7(4) yes . .
C23 C27 C30 126.7(4) yes . .
C23 C27 C61 125.9(4) yes . .
C30 C27 C61 107.3(4) yes . .
N10 C29 C45 109.2(4) yes . .
N10 C29 C50 122.1(4) yes . .
C45 C29 C50 128.8(4) yes . .
N7 C30 C27 109.0(4) yes . .
N7 C30 C35 122.9(4) yes . .
C27 C30 C35 128.1(4) yes . .
N10 C31 C17 120.7(4) yes . .
N10 C31 C42 107.5(4) yes . .
C17 C31 C42 131.8(4) yes . .
C22 C32 C37 128.4(4) yes . .
C22 C32 C54 106.0(3) yes . .
C37 C32 C54 125.6(4) yes . .
C18 C33 C39 117.8(4) yes . .
C18 C33 C48 120.7(4) yes . .
C39 C33 C48 121.4(5) yes . .
C15 C34 C18 118.5(4) yes . .
C15 C34 C28 121.1(3) yes . .
C18 C34 C28 120.4(4) yes . .
C20 C36 C56 121.8(5) yes . .
N8 C38 C51 122.4(4) yes . .
N8 C38 C55 108.7(3) yes . .
C51 C38 C55 128.8(4) yes . .
C19 C39 C33 122.4(4) yes . .
N12 C40 C46 123.3(4) yes . .
N12 C40 C54 108.7(3) yes . .
C46 C40 C54 127.9(4) yes . .
C31 C42 C45 106.0(4) yes . .
C31 C42 C53 127.5(4) yes . .
C45 C42 C53 126.5(4) yes . .
C29 C45 C42 108.1(4) yes . .
C29 C45 C57 126.3(5) yes . .
C42 C45 C57 125.6(5) yes . .
O5 C52 N13 110.7(5) yes . .
O5 C52 C54 131.1(5) yes . .
N13 C52 C54 112.9(6) yes . .
C32 C54 C40 108.1(4) yes . .
C32 C54 C52 127.9(4) yes . .
C40 C54 C52 124.0(4) yes . .
C14 C55 C24 126.8(4) yes . .
C14 C55 C38 124.8(4) yes . .
C24 C55 C38 108.2(4) yes . .
C36 C56 C58 118.5(6) yes . .
C36 C56 C62 122.5(6) yes . .
C58 C56 C62 119.0(7) yes . .
O65 C57 C45 125.7(6) yes . .
C56 C58 C60 122.0(7) yes . .
C26 C60 C58 118.2(6) yes . .
C26 C60 C59 121.6(5) yes . .
C58 C60 C59 120.2(6) yes . .
C25 C61 C27 107.3(4) yes . .
C25 C61 C44 127.9(4) yes . .
C27 C61 C44 124.8(4) yes . .
F1 B63 F2 109.9(3) yes . .
F1 B63 N8 109.6(3) yes . .
F1 B63 N12 109.5(4) yes . .
F2 B63 N8 110.4(4) yes . .
F2 B63 N12 110.7(3) yes . .
N8 B63 N12 106.7(3) yes . .
F3 B64 F4 109.5(4) yes . .
F3 B64 N7 109.8(3) yes . .
F3 B64 N10 109.8(4) yes . .
F4 B64 N7 110.3(4) yes . .
F4 B64 N10 110.3(3) yes . .
N7 B64 N10 107.1(4) yes . .

loop_
_geom_bond_atom_site_label_1
_geom_bond_atom_site_label_2
_geom_bond_distance
_geom_bond_publ_flag
_geom_bond_site_symmetry_2
F1 B63 1.394(5) yes .
F2 B63 1.389(6) yes .
F3 B64 1.386(5) yes .
F4 B64 1.390(6) yes .
O5 C52 1.249(9) yes .
O6 N11 1.802(8) yes .
O6 C14 1.178(9) yes .
O65 C57 1.219(7) yes .
N7 C25 1.408(5) yes .
N7 C30 1.340(5) yes .
N7 B64 1.542(6) yes .
N8 C16 1.408(4) yes .
N8 C38 1.352(5) yes .
N8 B63 1.535(5) yes .
N9 N9 1.402(5) yes 2_557
N9 C23 1.294(6) yes .
N10 C29 1.326(5) yes .
N10 C31 1.407(6) yes .
N10 B64 1.545(6) yes .
N11 N13 1.425(9) yes 1_565
N11 C14 1.189(6) yes .
N12 C22 1.406(4) yes .
N12 C40 1.330(5) yes .
N12 B63 1.551(5) yes .
N13 C52 1.359(7) yes .
C14 C55 1.447(6) yes .
C15 C19 1.405(6) yes .
C15 C21 1.496(5) yes .
C15 C34 1.407(5) yes .
C16 C21 1.413(5) yes .
C16 C24 1.413(6) yes .
C17 C25 1.400(6) yes .
C17 C26 1.493(6) yes .
C17 C31 1.386(6) yes .
C18 C33 1.400(7) yes .
C18 C34 1.393(5) yes .
C19 C39 1.379(5) yes .
C19 C49 1.512(6) yes .
C20 C26 1.401(6) yes .
C20 C36 1.400(7) yes .
C20 C47 1.499(7) yes .
C21 C22 1.389(5) yes .
C22 C32 1.422(5) yes .
C23 C27 1.430(6) yes .
C24 C41 1.498(5) yes .
C24 C55 1.404(5) yes .
C25 C61 1.420(6) yes .
C26 C60 1.381(8) yes .
C27 C30 1.433(6) yes .
C27 C61 1.386(6) yes .
C28 C34 1.498(7) yes .
C29 C45 1.404(7) yes .
C29 C50 1.485(7) yes .
C30 C35 1.491(7) yes .
C31 C42 1.417(6) yes .
C32 C37 1.487(5) yes .
C32 C54 1.390(6) yes .
C33 C39 1.389(6) yes .
C33 C48 1.512(6) yes .
C36 C56 1.357(9) yes .
C38 C51 1.483(5) yes .
C38 C55 1.413(6) yes .
C40 C46 1.480(5) yes .
C40 C54 1.429(5) yes .
C42 C45 1.404(6) yes .
C42 C53 1.511(7) yes .
C44 C61 1.500(6) yes .
C45 C57 1.454(7) yes .
C52 C54 1.458(7) yes .
C56 C58 1.388(9) yes .
C56 C62 1.514(10) yes .
C58 C60 1.400(9) yes .
C59 C60 1.509(10) yes .
